data_4131895
loop_
_publ_author_name
'Liao, Wei-Qiang'
'Tang, Yuan-Yuan'
'Li, Peng-Fei'
'You, Yu-Meng'
'Xiong, Ren-Gen'

_publ_section_title
;
 Competitive Halogen Bond in the Molecular Ferroelectric with Large
 Piezoelectric Response.
;
_journal_issue 11
_journal_name_full 'Journal of the American Chemical Society'
_journal_page_first 3975
_journal_page_last 3980
_journal_paper_doi 10.1021/jacs.7b12524
_journal_volume 140
_journal_year 2018
_chemical_formula_sum 'C16 H44 Br12 Cd2 N4'
_chemical_formula_weight 1476.27
_space_group_crystal_system monoclinic
_space_group_IT_number 14
_space_group_name_Hall '-P 2ybc'
_space_group_name_H-M_alt 'P 1 21/c 1'
_atom_sites_solution_hydrogens geom
_audit_creation_method SHELXL-2014/7
_cell_angle_alpha 90
_cell_angle_beta 92.695(15)
_cell_angle_gamma 90
_cell_formula_units_Z 2
_cell_length_a 9.539(7)
_cell_length_b 17.604(14)
_cell_length_c 12.628(10)
_cell_measurement_reflns_used 5016
_cell_measurement_temperature 293(2)
_cell_measurement_theta_max 27.4932
_cell_measurement_theta_min 1.9859
_cell_volume 2118(3)
_computing_structure_refinement 'SHELXL-2014/7 (Sheldrick, 2014)'
_diffrn_ambient_temperature 293(2)
_diffrn_measured_fraction_theta_full 0.997
_diffrn_measured_fraction_theta_max 0.997
_diffrn_measurement_device_type 'Rigaku saturn 724'
_diffrn_radiation_type MoK\a
_diffrn_radiation_wavelength 0.71073
_diffrn_reflns_av_R_equivalents 0.0976
_diffrn_reflns_av_unetI/netI 0.0967
_diffrn_reflns_Laue_measured_fraction_full 0.997
_diffrn_reflns_Laue_measured_fraction_max 0.997
_diffrn_reflns_limit_h_max 11
_diffrn_reflns_limit_h_min -10
_diffrn_reflns_limit_k_max 21
_diffrn_reflns_limit_k_min -19
_diffrn_reflns_limit_l_max 15
_diffrn_reflns_limit_l_min -15
_diffrn_reflns_number 12995
_diffrn_reflns_point_group_measured_fraction_full 0.997
_diffrn_reflns_point_group_measured_fraction_max 0.997
_diffrn_reflns_theta_full 25.242
_diffrn_reflns_theta_max 25.248
_diffrn_reflns_theta_min 1.986
_exptl_absorpt_coefficient_mu 12.336
_exptl_absorpt_correction_T_max 1.0000
_exptl_absorpt_correction_T_min 0.5191
_exptl_absorpt_correction_type multi-scan
_exptl_crystal_colour colorless
_exptl_crystal_density_diffrn 2.315
_exptl_crystal_description block
_exptl_crystal_F_000 1368
_exptl_crystal_size_max 0.380
_exptl_crystal_size_mid 0.280
_exptl_crystal_size_min 0.200
_refine_diff_density_max 2.843
_refine_diff_density_min -2.384
_refine_diff_density_rms 0.315
_refine_ls_extinction_method none
_refine_ls_goodness_of_fit_ref 1.404
_refine_ls_hydrogen_treatment constr
_refine_ls_matrix_type full
_refine_ls_number_parameters 154
_refine_ls_number_reflns 3816
_refine_ls_number_restraints 56
_refine_ls_restrained_S_all 1.400
_refine_ls_R_factor_all 0.2183
_refine_ls_R_factor_gt 0.1618
_refine_ls_shift/su_max 0.000
_refine_ls_shift/su_mean 0.000
_refine_ls_structure_factor_coef Fsqd
_refine_ls_weighting_details 'w=1/[\s^2^(Fo^2^)+(0.2000P)^2^] where P=(Fo^2^+2Fc^2^)/3'
_refine_ls_weighting_scheme calc
_refine_ls_wR_factor_gt 0.4097
_refine_ls_wR_factor_ref 0.4441
_reflns_Friedel_coverage 0.000
_reflns_number_gt 2419
_reflns_number_total 3816
_reflns_threshold_expression 'I > 2\s(I)'
_cod_data_source_file ja7b12524_si_005.cif
_cod_data_source_block P21c
_cod_depositor_comments
;
The following automatic conversions were performed:

data item '_exptl_absorpt_correction_type' value 'Multi-scan' was
changed to 'multi-scan' in accordance with the
/home/saulius/struct/COD-crude-data/automatic-downloads/DataCite-retrospective/ACS/depositions/lib/dictionaries/cif_core.dic
dictionary named 'cif_core.dic' version 2.4.2 last updated on
2011-04-26.

Automatic conversion script
Id: cif_fix_values 6909 2019-04-08 15:41:33Z antanas 
;
_cod_original_sg_symbol_H-M 'P 21/c'
_cod_database_code 4131895
_shelx_shelxl_version_number 2014/7
_shelx_space_group_comment
;
The symmetry employed for this shelxl refinement is uniquely defined
by the following loop, which should always be used as a source of
symmetry information in preference to the above space-group names.
They are only intended as comments.
;
_shelx_estimated_absorpt_t_min 0.089
_shelx_estimated_absorpt_t_max 0.192

loop_
_space_group_symop_operation_xyz
'x, y, z'
'-x, y+1/2, -z+1/2'
'-x, -y, -z'
'x, -y-1/2, z-1/2'

loop_
_atom_site_label
_atom_site_type_symbol
_atom_site_fract_x
_atom_site_fract_y
_atom_site_fract_z
_atom_site_U_iso_or_equiv
_atom_site_adp_type
_atom_site_occupancy
_atom_site_site_symmetry_order
_atom_site_calc_flag
_atom_site_refinement_flags_posn
_atom_site_refinement_flags_adp
Cd1 Cd 0.70334(19) 0.38767(10) 0.27417(14) 0.0572(7) Uani 1 1 d . .
Br1 Br 0.4660(4) 0.3305(4) 0.2083(4) 0.157(2) Uani 1 1 d . .
Br2 Br 0.7403(4) 0.3748(3) 0.4774(2) 0.1074(14) Uani 1 1 d . .
Br3 Br 0.7064(7) 0.5247(2) 0.2083(4) 0.146(2) Uani 1 1 d . .
Br4 Br 0.9007(4) 0.3115(2) 0.1939(3) 0.1007(13) Uani 1 1 d . .
Br5 Br 0.2222(5) 0.2974(2) 0.9015(4) 0.1286(17) Uani 1 1 d . .
Br6 Br 0.1322(7) 0.4614(4) 0.1346(6) 0.173(3) Uani 1 1 d . .
C1 C 0.184(5) 0.190(2) 0.895(3) 0.132(15) Uani 1 1 d D U
H1A H 0.0860 0.1834 0.8715 0.159 Uiso 1 1 calc R U
H1B H 0.2408 0.1679 0.8415 0.159 Uiso 1 1 calc R U
C2 C 0.363(2) 0.156(2) 1.034(3) 0.106(11) Uani 1 1 d D U
H2A H 0.3789 0.1289 1.0994 0.159 Uiso 1 1 calc R U
H2B H 0.4206 0.1342 0.9810 0.159 Uiso 1 1 calc R U
H2C H 0.3866 0.2083 1.0437 0.159 Uiso 1 1 calc R U
C3 C 0.134(5) 0.161(3) 1.099(3) 0.18(2) Uani 1 1 d D U
H3A H 0.1719 0.1266 1.1527 0.264 Uiso 1 1 calc R U
H3B H 0.1465 0.2121 1.1227 0.264 Uiso 1 1 calc R U
H3C H 0.0360 0.1504 1.0863 0.264 Uiso 1 1 calc R U
C4 C 0.171(4) 0.0654(15) 0.974(3) 0.139(15) Uani 1 1 d D U
H4A H 0.1864 0.0356 1.0370 0.208 Uiso 1 1 calc R U
H4B H 0.0744 0.0623 0.9500 0.208 Uiso 1 1 calc R U
H4C H 0.2290 0.0461 0.9195 0.208 Uiso 1 1 calc R U
C5 C 0.267(4) 0.5229(16) 0.090(4) 0.121(13) Uani 1 1 d D U
H5A H 0.3560 0.4986 0.1071 0.146 Uiso 1 1 calc R U
H5B H 0.2563 0.5246 0.0128 0.146 Uiso 1 1 calc R U
C6 C 0.130(3) 0.635(2) 0.105(4) 0.117(13) Uani 1 1 d D U
H6A H 0.1110 0.6350 0.0297 0.176 Uiso 1 1 calc R U
H6B H 0.0641 0.6026 0.1381 0.176 Uiso 1 1 calc R U
H6C H 0.1229 0.6856 0.1320 0.176 Uiso 1 1 calc R U
C7 C 0.311(4) 0.604(2) 0.2473(19) 0.120(13) Uani 1 1 d D U
H7A H 0.2553 0.5660 0.2796 0.181 Uiso 1 1 calc R U
H7B H 0.4086 0.5934 0.2608 0.181 Uiso 1 1 calc R U
H7C H 0.2894 0.6531 0.2766 0.181 Uiso 1 1 calc R U
C8 C 0.377(6) 0.669(3) 0.102(7) 0.21(3) Uani 1 1 d D U
H8A H 0.3708 0.6779 0.0275 0.313 Uiso 1 1 calc R U
H8C H 0.3522 0.7139 0.1395 0.313 Uiso 1 1 calc R U
H8D H 0.4714 0.6542 0.1236 0.313 Uiso 1 1 calc R U
N1 N 0.210(2) 0.1489(11) 0.9974(15) 0.068(6) Uani 1 1 d D .
N2 N 0.278(2) 0.6052(10) 0.1290(14) 0.067(6) Uani 1 1 d D .

loop_
_atom_site_aniso_label
_atom_site_aniso_U_11
_atom_site_aniso_U_22
_atom_site_aniso_U_33
_atom_site_aniso_U_23
_atom_site_aniso_U_13
_atom_site_aniso_U_12
Cd1 0.0650(12) 0.0664(13) 0.0399(10) -0.0013(8) -0.0012(7) 0.0059(9)
Br1 0.090(3) 0.288(7) 0.092(3) -0.032(4) -0.005(2) -0.066(3)
Br2 0.113(3) 0.167(4) 0.0412(17) 0.0016(19) 0.0000(16) -0.019(2)
Br3 0.276(6) 0.065(2) 0.096(3) 0.007(2) 0.002(3) 0.024(3)
Br4 0.096(2) 0.123(3) 0.083(2) -0.012(2) 0.0086(18) 0.038(2)
Br5 0.131(3) 0.096(3) 0.158(4) 0.029(3) -0.006(3) -0.007(2)
Br6 0.171(5) 0.177(5) 0.166(5) 0.038(4) -0.034(4) -0.071(4)
C1 0.13(2) 0.13(2) 0.14(2) 0.015(17) -0.001(17) 0.020(16)
C2 0.044(15) 0.15(3) 0.13(3) 0.00(2) 0.000(16) 0.009(16)
C3 0.16(3) 0.23(4) 0.14(3) -0.03(3) 0.05(3) 0.04(3)
C4 0.13(2) 0.15(3) 0.13(3) 0.07(2) -0.06(2) -0.08(2)
C5 0.116(19) 0.13(2) 0.118(19) -0.023(16) 0.021(16) -0.002(16)
C6 0.12(2) 0.11(2) 0.12(3) 0.03(2) -0.04(2) 0.02(2)
C7 0.15(3) 0.13(3) 0.08(2) -0.019(19) -0.03(2) 0.02(2)
C8 0.21(4) 0.19(4) 0.22(4) 0.03(3) -0.01(3) -0.03(3)
N1 0.100(17) 0.061(13) 0.043(11) 0.001(10) 0.004(11) 0.020(12)
N2 0.117(18) 0.046(12) 0.038(11) 0.007(9) 0.008(11) 0.009(11)

loop_
_atom_type_symbol
_atom_type_description
_atom_type_scat_dispersion_real
_atom_type_scat_dispersion_imag
_atom_type_scat_source
C C 0.0033 0.0016 'International Tables Vol C Tables 4.2.6.8 and 6.1.1.4'
H H 0.0000 0.0000 'International Tables Vol C Tables 4.2.6.8 and 6.1.1.4'
N N 0.0061 0.0033 'International Tables Vol C Tables 4.2.6.8 and 6.1.1.4'
Br Br -0.2901 2.4595 'International Tables Vol C Tables 4.2.6.8 and 6.1.1.4'
Cd Cd -0.8075 1.2024 'International Tables Vol C Tables 4.2.6.8 and 6.1.1.4'

loop_
_geom_angle_atom_site_label_1
_geom_angle_atom_site_label_2
_geom_angle_atom_site_label_3
_geom_angle
Br3 Cd1 Br4 110.28(18)
Br3 Cd1 Br1 106.7(2)
Br4 Cd1 Br1 108.58(19)
Br3 Cd1 Br2 113.82(16)
Br4 Cd1 Br2 106.18(15)
Br1 Cd1 Br2 111.26(16)
N1 C1 Br5 115(3)
N1 C1 H1A 108.6
Br5 C1 H1A 108.6
N1 C1 H1B 108.6
Br5 C1 H1B 108.6
H1A C1 H1B 107.6
N1 C2 H2A 109.5
N1 C2 H2B 109.5
H2A C2 H2B 109.5
N1 C2 H2C 109.5
H2A C2 H2C 109.5
H2B C2 H2C 109.5
N1 C3 H3A 109.5
N1 C3 H3B 109.5
H3A C3 H3B 109.5
N1 C3 H3C 109.5
H3A C3 H3C 109.5
H3B C3 H3C 109.5
N1 C4 H4A 109.5
N1 C4 H4B 109.5
H4A C4 H4B 109.5
N1 C4 H4C 109.5
H4A C4 H4C 109.5
H4B C4 H4C 109.5
N2 C5 Br6 120(2)
N2 C5 H5A 107.2
Br6 C5 H5A 107.2
N2 C5 H5B 107.2
Br6 C5 H5B 107.2
H5A C5 H5B 106.9
N2 C6 H6A 109.5
N2 C6 H6B 109.5
H6A C6 H6B 109.5
N2 C6 H6C 109.5
H6A C6 H6C 109.5
H6B C6 H6C 109.5
N2 C7 H7A 109.5
N2 C7 H7B 109.5
H7A C7 H7B 109.5
N2 C7 H7C 109.5
H7A C7 H7C 109.5
H7B C7 H7C 109.5
N2 C8 H8A 109.5
N2 C8 H8C 109.5
H8A C8 H8C 109.5
N2 C8 H8D 109.5
H8A C8 H8D 109.5
H8C C8 H8D 109.5
C1 N1 C2 110(3)
C1 N1 C3 127(3)
C2 N1 C3 103(3)
C1 N1 C4 106(3)
C2 N1 C4 111(2)
C3 N1 C4 100(3)
C7 N2 C8 97(4)
C7 N2 C6 111(3)
C8 N2 C6 107(3)
C7 N2 C5 109(2)
C8 N2 C5 131(3)
C6 N2 C5 102(2)

loop_
_geom_bond_atom_site_label_1
_geom_bond_atom_site_label_2
_geom_bond_distance
Cd1 Br3 2.553(5)
Cd1 Br4 2.559(4)
Cd1 Br1 2.579(4)
Cd1 Br2 2.584(4)
Br5 C1 1.92(4)
Br6 C5 1.79(3)
C1 N1 1.501(19)
C1 H1A 0.9700
C1 H1B 0.9700
C2 N1 1.511(18)
C2 H2A 0.9600
C2 H2B 0.9600
C2 H2C 0.9600
C3 N1 1.520(19)
C3 H3A 0.9600
C3 H3B 0.9600
C3 H3C 0.9600
C4 N1 1.542(19)
C4 H4A 0.9600
C4 H4B 0.9600
C4 H4C 0.9600
C5 N2 1.535(18)
C5 H5A 0.9700
C5 H5B 0.9700
C6 N2 1.514(18)
C6 H6A 0.9600
C6 H6B 0.9600
C6 H6C 0.9600
C7 N2 1.513(18)
C7 H7A 0.9600
C7 H7B 0.9600
C7 H7C 0.9600
C8 N2 1.513(19)
C8 H8A 0.9600
C8 H8C 0.9600
C8 H8D 0.9600

loop_
_geom_torsion_atom_site_label_1
_geom_torsion_atom_site_label_2
_geom_torsion_atom_site_label_3
_geom_torsion_atom_site_label_4
_geom_torsion
Br5 C1 N1 C2 -61(3)
Br5 C1 N1 C3 64(4)
Br5 C1 N1 C4 179(3)
Br6 C5 N2 C7 64(4)
Br6 C5 N2 C8 -179(4)
Br6 C5 N2 C6 -53(4)
